data_7110699
loop_
_publ_author_name
'Pellny, Paul-Michael'
'Kirchbauer, Frank G.'
'Burlakov, Vladimir V.'
'Spannenberg, Anke'
'Rosenthal, Uwe'

_publ_section_title
;
 Unusual formation of a hex-3-ene-1,5-diyne-3-yl ligand from a
 buta-1,3-diyne in the Cp*2TiCl2--Mg system
;
_journal_issue 24
_journal_name_full 'Chemical Communications'
_journal_page_first 2505
_journal_paper_doi 10.1039/a906777i
_journal_year 1999
_chemical_formula_sum 'C35 H57 Si3 Ti'
_chemical_formula_weight 609.98
_chemical_name_systematic
; 
 ? 
;
_space_group_IT_number 2
_symmetry_cell_setting triclinic
_symmetry_space_group_name_Hall '-P 1'
_symmetry_space_group_name_H-M 'P -1'
_atom_sites_solution_hydrogens geom
_atom_sites_solution_primary direct
_atom_sites_solution_secondary difmap
_audit_creation_method SHELXL
_cell_angle_alpha 98.92(3)
_cell_angle_beta 92.62(3)
_cell_angle_gamma 90.55(3)
_cell_formula_units_Z 2
_cell_length_a 10.034(2)
_cell_length_b 11.487(2)
_cell_length_c 16.326(3)
_cell_measurement_reflns_used 5000
_cell_measurement_temperature 200(2)
_cell_measurement_theta_max 20
_cell_measurement_theta_min 4
_cell_volume 1856.8(6)
_computing_cell_refinement STOE-CELL
_computing_data_collection STOE-EXPOSE
_computing_data_reduction STOE-INTEGRATE
_computing_molecular_graphics XP
_computing_publication_material SHELXL-93
_computing_structure_refinement 'SHELXL-93 (Sheldrick, 1993)'
_computing_structure_solution 'SHELXS-86 (Sheldrick, 1990)'
_diffrn_ambient_temperature 200(2)
_diffrn_measurement_device STOE-IPDS
_diffrn_measurement_method 'laser scanned imaging plate'
_diffrn_radiation_monochromator graphite
_diffrn_radiation_source 'fine-focus sealed tube'
_diffrn_radiation_type MoK\a
_diffrn_radiation_wavelength 0.71073
_diffrn_reflns_av_R_equivalents 0.0000
_diffrn_reflns_av_sigmaI/netI 0.0647
_diffrn_reflns_limit_h_max 11
_diffrn_reflns_limit_h_min -11
_diffrn_reflns_limit_k_max 13
_diffrn_reflns_limit_k_min -13
_diffrn_reflns_limit_l_max 18
_diffrn_reflns_limit_l_min 0
_diffrn_reflns_number 5556
_diffrn_reflns_theta_max 24.26
_diffrn_reflns_theta_min 1.79
_diffrn_standards_interval_time 360
_diffrn_standards_number 50-200
_exptl_absorpt_coefficient_mu 0.348
_exptl_absorpt_correction_type no
_exptl_crystal_colour brown
_exptl_crystal_density_diffrn 1.091
_exptl_crystal_description prism
_exptl_crystal_F_000 662
_exptl_crystal_size_max 0.5
_exptl_crystal_size_mid 0.4
_exptl_crystal_size_min 0.3
_refine_diff_density_max 0.532
_refine_diff_density_min -0.379
_refine_diff_density_rms 0.063
_refine_ls_extinction_method none
_refine_ls_goodness_of_fit_all 1.063
_refine_ls_goodness_of_fit_obs 1.186
_refine_ls_matrix_type full
_refine_ls_number_parameters 326
_refine_ls_number_reflns 5556
_refine_ls_number_restraints 0
_refine_ls_restrained_S_all 1.063
_refine_ls_restrained_S_obs 1.186
_refine_ls_R_factor_all 0.0808
_refine_ls_R_factor_obs 0.0598
_refine_ls_shift/esd_max 0.000
_refine_ls_shift/esd_mean 0.000
_refine_ls_structure_factor_coef Fsqd
_refine_ls_weighting_details 'w=1/[\s^2^(Fo^2^)+(0.0810P)^2^+1.0065P] where P=(Fo^2^+2Fc^2^)/3'
_refine_ls_weighting_scheme calc
_refine_ls_wR_factor_all 0.1605
_refine_ls_wR_factor_obs 0.1522
_reflns_number_observed 4084
_reflns_number_total 5556
_reflns_observed_criterion >2sigma(I)
_cod_data_source_file 906777isup1.cif
_cod_data_source_block 209
_cod_depositor_comments
;
The following automatic conversions were performed:

'_refine_ls_weighting_scheme' value 'calc
w=1/[\s^2^(Fo^2^)+(0.0810P)^2^+1.0065P] where P=(Fo^2^+2Fc^2^)/3' was
changed to 'calc'. New tag '_refine_ls_weighting_details' was
created. The value of the new tag was set to
'w=1/[\s^2^(Fo^2^)+(0.0810P)^2^+1.0065P] where P=(Fo^2^+2Fc^2^)/3'.

Automatic conversion script
Id: cif_fix_values 3143 2015-03-26 13:38:13Z robertas 
;
_cod_original_sg_symbol_H-M P-1
_cod_database_code 7110699

loop_
_symmetry_equiv_pos_as_xyz
'x, y, z'
'-x, -y, -z'

loop_
_atom_site_aniso_label
_atom_site_aniso_U_11
_atom_site_aniso_U_22
_atom_site_aniso_U_33
_atom_site_aniso_U_23
_atom_site_aniso_U_13
_atom_site_aniso_U_12
C1 0.027(2) 0.020(2) 0.031(2) 0.0011(15) -0.001(2) 0.0016(14)
C2 0.029(2) 0.025(2) 0.023(2) 0.0012(15) 0.001(2) 0.004(2)
C3 0.029(2) 0.028(2) 0.028(2) 0.002(2) 0.004(2) -0.001(2)
C16 0.035(2) 0.037(2) 0.040(3) 0.003(2) -0.003(2) -0.010(2)
C17 0.029(2) 0.036(2) 0.035(3) 0.000(2) -0.006(2) -0.001(2)
C18 0.028(2) 0.026(2) 0.036(2) 0.000(2) -0.005(2) -0.0030(15)
C19 0.053(3) 0.048(3) 0.063(3) 0.011(2) 0.019(2) 0.005(2)
C20 0.071(3) 0.049(3) 0.077(4) 0.023(3) 0.031(3) 0.016(2)
C21 0.069(3) 0.063(3) 0.078(4) 0.009(3) -0.023(3) -0.029(3)
Si1 0.0312(6) 0.0346(6) 0.0436(8) 0.0061(5) 0.0045(5) -0.0061(5)
Si2 0.0373(6) 0.0474(7) 0.0393(8) 0.0085(5) -0.0121(5) -0.0043(5)
Si3 0.0422(7) 0.0391(7) 0.0455(8) 0.0137(5) 0.0073(5) -0.0121(5)
Ti 0.0178(3) 0.0229(3) 0.0247(4) -0.0002(3) 0.0006(2) 0.0001(2)

loop_
_atom_site_label
_atom_site_type_symbol
_atom_site_fract_x
_atom_site_fract_y
_atom_site_fract_z
_atom_site_U_iso_or_equiv
_atom_site_thermal_displace_type
_atom_site_occupancy
_atom_site_calc_flag
_atom_site_refinement_flags
_atom_site_disorder_group
C1 C 0.5523(3) 0.2402(3) 0.2179(2) 0.0265(8) Uani 1 d . .
C2 C 0.6384(3) 0.3318(3) 0.2086(2) 0.0259(8) Uani 1 d . .
C3 C 0.7381(3) 0.3968(3) 0.2311(2) 0.0282(8) Uani 1 d . .
C4A C 0.6980(7) 0.3959(8) 0.4513(5) 0.030(2) Uiso 0.60 d P 1
C5A C 0.6472(9) 0.2863(8) 0.4699(5) 0.035(2) Uiso 0.60 d P 1
C6A C 0.5251(8) 0.2581(7) 0.4219(5) 0.028(2) Uiso 0.60 d P 1
C7A C 0.4983(7) 0.3533(8) 0.3795(4) 0.028(2) Uiso 0.60 d P 1
C8A C 0.6029(9) 0.4375(6) 0.3977(5) 0.0275(14) Uiso 0.60 d P 1
C28A C 0.8178(8) 0.4646(8) 0.4933(6) 0.064(2) Uiso 0.60 d P 1
H28A H 0.8671(8) 0.4165(8) 0.5267(6) 0.096 Uiso 0.60 calc PR 1
H28B H 0.7887(8) 0.5341(8) 0.5278(6) 0.096 Uiso 0.60 calc PR 1
H28C H 0.8738(8) 0.4867(8) 0.4519(6) 0.096 Uiso 0.60 calc PR 1
C32A C 0.6882(9) 0.2257(8) 0.5405(6) 0.072(3) Uiso 0.60 d P 1
H32A H 0.7727(9) 0.2573(8) 0.5644(6) 0.109 Uiso 0.60 calc PR 1
H32B H 0.6961(9) 0.1429(8) 0.5213(6) 0.109 Uiso 0.60 calc PR 1
H32C H 0.6224(9) 0.2377(8) 0.5818(6) 0.109 Uiso 0.60 calc PR 1
C30A C 0.4287(8) 0.1590(7) 0.4227(6) 0.059(2) Uiso 0.60 d P 1
H30A H 0.4667(8) 0.1037(7) 0.4551(6) 0.089 Uiso 0.60 calc PR 1
H30B H 0.4093(8) 0.1203(7) 0.3669(6) 0.089 Uiso 0.60 calc PR 1
H30C H 0.3478(8) 0.1891(7) 0.4464(6) 0.089 Uiso 0.60 calc PR 1
C31A C 0.3693(8) 0.3777(7) 0.3328(5) 0.055(2) Uiso 0.60 d P 1
H31A H 0.3796(8) 0.4492(7) 0.3099(5) 0.083 Uiso 0.60 calc PR 1
H31B H 0.2978(8) 0.3860(7) 0.3702(5) 0.083 Uiso 0.60 calc PR 1
H31C H 0.3492(8) 0.3135(7) 0.2888(5) 0.083 Uiso 0.60 calc PR 1
C9A C 0.6034(8) 0.5594(7) 0.3755(5) 0.060(2) Uiso 0.60 d P 1
H9A1 H 0.5288(8) 0.5673(7) 0.3379(5) 0.091 Uiso 0.60 calc PR 1
H9A2 H 0.6848(8) 0.5730(7) 0.3494(5) 0.091 Uiso 0.60 calc PR 1
H9A3 H 0.5970(8) 0.6161(7) 0.4249(5) 0.091 Uiso 0.60 calc PR 1
C4B C 0.7052(9) 0.3473(10) 0.4748(6) 0.019(2) Uiso 0.40 d P 2
C5B C 0.6035(12) 0.2578(9) 0.4651(6) 0.022(3) Uiso 0.40 d P 2
C6B C 0.5036(10) 0.2917(12) 0.4127(7) 0.023(3) Uiso 0.40 d P 2
C7B C 0.5358(12) 0.3972(11) 0.3873(6) 0.022(2) Uiso 0.40 d P 2
C8B C 0.6636(12) 0.4330(9) 0.4273(8) 0.020(2) Uiso 0.40 d P 2
C28B C 0.8231(12) 0.3674(11) 0.5367(8) 0.059(3) Uiso 0.40 d P 2
H28D H 0.8355(12) 0.2987(11) 0.5628(8) 0.088 Uiso 0.40 calc PR 2
H28E H 0.8067(12) 0.4340(11) 0.5781(8) 0.088 Uiso 0.40 calc PR 2
H28F H 0.9019(12) 0.3822(11) 0.5085(8) 0.088 Uiso 0.40 calc PR 2
C32B C 0.5959(11) 0.1664(10) 0.5238(7) 0.050(3) Uiso 0.40 d P 2
H32D H 0.6811(11) 0.1618(10) 0.5522(7) 0.075 Uiso 0.40 calc PR 2
H32E H 0.5719(11) 0.0908(10) 0.4924(7) 0.075 Uiso 0.40 calc PR 2
H32F H 0.5297(11) 0.1893(10) 0.5637(7) 0.075 Uiso 0.40 calc PR 2
C30B C 0.3717(12) 0.2186(11) 0.3970(8) 0.056(3) Uiso 0.40 d P 2
H30D H 0.3798(12) 0.1491(11) 0.4227(8) 0.084 Uiso 0.40 calc PR 2
H30E H 0.3541(12) 0.1962(11) 0.3384(8) 0.084 Uiso 0.40 calc PR 2
H30F H 0.2997(12) 0.2651(11) 0.4202(8) 0.084 Uiso 0.40 calc PR 2
C31B C 0.4428(13) 0.4633(11) 0.3404(8) 0.064(3) Uiso 0.40 d P 2
H31D H 0.4864(13) 0.5336(11) 0.3294(8) 0.096 Uiso 0.40 calc PR 2
H31E H 0.3661(13) 0.4841(11) 0.3723(8) 0.096 Uiso 0.40 calc PR 2
H31F H 0.4151(13) 0.4153(11) 0.2888(8) 0.096 Uiso 0.40 calc PR 2
C9B C 0.7271(13) 0.5528(11) 0.4244(8) 0.062(3) Uiso 0.40 d P 2
H9B1 H 0.6763(13) 0.5922(11) 0.3860(8) 0.094 Uiso 0.40 calc PR 2
H9B2 H 0.8168(13) 0.5426(11) 0.4068(8) 0.094 Uiso 0.40 calc PR 2
H9B3 H 0.7284(13) 0.5992(11) 0.4787(8) 0.094 Uiso 0.40 calc PR 2
C10A C 0.8344(8) 0.1355(6) 0.2274(5) 0.025(2) Uiso 0.60 d P 1
C11A C 0.9208(6) 0.1978(6) 0.2913(6) 0.0280(15) Uiso 0.60 d P 1
C12A C 0.8951(8) 0.1576(7) 0.3661(6) 0.034(2) Uiso 0.60 d P 1
C13A C 0.7912(10) 0.0702(7) 0.3492(6) 0.034(2) Uiso 0.60 d P 1
C14A C 0.7528(8) 0.0588(7) 0.2654(7) 0.034(2) Uiso 0.60 d P 1
C29A C 0.8429(7) 0.1436(7) 0.1368(5) 0.049(2) Uiso 0.60 d P 1
H29A H 0.7749(7) 0.0942(7) 0.1054(5) 0.074 Uiso 0.60 calc PR 1
H29B H 0.9291(7) 0.1181(7) 0.1186(5) 0.074 Uiso 0.60 calc PR 1
H29C H 0.8303(7) 0.2238(7) 0.1284(5) 0.074 Uiso 0.60 calc PR 1
C34A C 1.0383(7) 0.2766(7) 0.2790(5) 0.051(2) Uiso 0.60 d P 1
H34A H 1.0348(7) 0.2922(7) 0.2228(5) 0.077 Uiso 0.60 calc PR 1
H34B H 1.1201(7) 0.2378(7) 0.2899(5) 0.077 Uiso 0.60 calc PR 1
H34C H 1.0344(7) 0.3495(7) 0.3164(5) 0.077 Uiso 0.60 calc PR 1
C33A C 0.9885(9) 0.1857(8) 0.4422(6) 0.065(2) Uiso 0.60 d P 1
H33A H 0.9540(9) 0.1507(8) 0.4868(6) 0.098 Uiso 0.60 calc PR 1
H33B H 0.9957(9) 0.2696(8) 0.4584(6) 0.098 Uiso 0.60 calc PR 1
H33C H 1.0750(9) 0.1547(8) 0.4297(6) 0.098 Uiso 0.60 calc PR 1
C35A C 0.7514(9) -0.0167(8) 0.4029(6) 0.068(2) Uiso 0.60 d P 1
H35A H 0.7882(9) 0.0074(8) 0.4583(6) 0.102 Uiso 0.60 calc PR 1
H35B H 0.7845(9) -0.0929(8) 0.3813(6) 0.102 Uiso 0.60 calc PR 1
H35C H 0.6559(9) -0.0207(8) 0.4037(6) 0.102 Uiso 0.60 calc PR 1
C15A C 0.6614(8) -0.0321(7) 0.2142(6) 0.060(2) Uiso 0.60 d P 1
H15A H 0.6542(8) -0.0167(7) 0.1580(6) 0.090 Uiso 0.60 calc PR 1
H15B H 0.5747(8) -0.0283(7) 0.2369(6) 0.090 Uiso 0.60 calc PR 1
H15C H 0.6971(8) -0.1092(7) 0.2150(6) 0.090 Uiso 0.60 calc PR 1
C10B C 0.8749(12) 0.1572(10) 0.2507(9) 0.028(3) Uiso 0.40 d P 2
C11B C 0.9172(10) 0.1775(9) 0.3350(10) 0.025(2) Uiso 0.40 d P 2
C12B C 0.8375(11) 0.1041(10) 0.3760(6) 0.021(2) Uiso 0.40 d P 2
C13B C 0.7432(9) 0.0444(7) 0.3181(8) 0.020(2) Uiso 0.40 d P 2
C14B C 0.7652(10) 0.0744(9) 0.2396(7) 0.018(3) Uiso 0.40 d P 2
C29B C 0.9453(13) 0.1980(12) 0.1807(8) 0.065(3) Uiso 0.40 d P 2
H29D H 0.8954(13) 0.1724(12) 0.1294(8) 0.097 Uiso 0.40 calc PR 2
H29E H 1.0328(13) 0.1651(12) 0.1778(8) 0.097 Uiso 0.40 calc PR 2
H29F H 0.9526(13) 0.2824(12) 0.1903(8) 0.097 Uiso 0.40 calc PR 2
C34B C 1.0429(12) 0.2451(11) 0.3681(8) 0.061(3) Uiso 0.40 d P 2
H34D H 1.0519(12) 0.2480(11) 0.4271(8) 0.091 Uiso 0.40 calc PR 2
H34E H 1.0382(12) 0.3239(11) 0.3553(8) 0.091 Uiso 0.40 calc PR 2
H34F H 1.1186(12) 0.2066(11) 0.3428(8) 0.091 Uiso 0.40 calc PR 2
C33B C 0.8784(12) 0.0684(11) 0.4594(8) 0.060(3) Uiso 0.40 d P 2
H33D H 0.9444(12) 0.1232(11) 0.4876(8) 0.090 Uiso 0.40 calc PR 2
H33E H 0.9149(12) -0.0093(11) 0.4507(8) 0.090 Uiso 0.40 calc PR 2
H33F H 0.8017(12) 0.0686(11) 0.4925(8) 0.090 Uiso 0.40 calc PR 2
C35B C 0.6443(12) -0.0489(11) 0.3348(8) 0.058(3) Uiso 0.40 d P 2
H35D H 0.5908(12) -0.0761(11) 0.2850(8) 0.088 Uiso 0.40 calc PR 2
H35E H 0.5876(12) -0.0158(11) 0.3779(8) 0.088 Uiso 0.40 calc PR 2
H35F H 0.6917(12) -0.1139(11) 0.3518(8) 0.088 Uiso 0.40 calc PR 2
C15B C 0.6997(13) 0.0119(12) 0.1605(9) 0.066(3) Uiso 0.40 d P 2
H15D H 0.7291(13) 0.0470(12) 0.1147(9) 0.099 Uiso 0.40 calc PR 2
H15E H 0.6046(13) 0.0183(12) 0.1631(9) 0.099 Uiso 0.40 calc PR 2
H15F H 0.7233(13) -0.0697(12) 0.1531(9) 0.099 Uiso 0.40 calc PR 2
C16 C 0.3033(4) 0.0090(3) 0.1964(3) 0.0379(10) Uani 1 d . 2
C17 C 0.3708(4) 0.0944(3) 0.1888(2) 0.0344(9) Uani 1 d . 2
C18 C 0.4446(3) 0.1930(3) 0.1699(2) 0.0306(9) Uani 1 d . 2
C19 C 0.3266(5) -0.2427(4) 0.2236(3) 0.0540(12) Uani 1 d . 2
H19A H 0.2774(5) -0.3128(4) 0.2296(3) 0.081 Uiso 1 calc R 2
H19B H 0.3820(5) -0.2180(4) 0.2729(3) 0.081 Uiso 1 calc R 2
H19C H 0.3815(5) -0.2588(4) 0.1766(3) 0.081 Uiso 1 calc R 2
C20 C 0.1042(5) -0.0887(4) 0.2983(3) 0.0636(15) Uani 1 d . 2
H20A H 0.0535(5) -0.1575(4) 0.3054(3) 0.095 Uiso 1 calc R 2
H20B H 0.0445(5) -0.0266(4) 0.2895(3) 0.095 Uiso 1 calc R 2
H20C H 0.1604(5) -0.0638(4) 0.3472(3) 0.095 Uiso 1 calc R 2
C21 C 0.1037(5) -0.1695(5) 0.1121(4) 0.071(2) Uani 1 d . 2
H21A H 0.0534(5) -0.2393(5) 0.1172(4) 0.107 Uiso 1 calc R 2
H21B H 0.1595(5) -0.1855(5) 0.0656(4) 0.107 Uiso 1 calc R 2
H21C H 0.0436(5) -0.1074(5) 0.1038(4) 0.107 Uiso 1 calc R 2
C22A C 0.2393(12) 0.1653(11) 0.0230(8) 0.061(3) Uiso 0.50 d P 1
H22A H 0.1704(12) 0.1674(11) 0.0621(8) 0.091 Uiso 0.50 calc PR 1
H22B H 0.2646(12) 0.0852(11) 0.0057(8) 0.091 Uiso 0.50 calc PR 1
H22C H 0.2069(12) 0.1984(11) -0.0245(8) 0.091 Uiso 0.50 calc PR 1
C23A C 0.5219(11) 0.2522(11) 0.0017(8) 0.064(3) Uiso 0.50 d P 1
H23A H 0.5967(11) 0.2977(11) 0.0288(8) 0.096 Uiso 0.50 calc PR 1
H23B H 0.4909(11) 0.2858(11) -0.0458(8) 0.096 Uiso 0.50 calc PR 1
H23C H 0.5486(11) 0.1725(11) -0.0157(8) 0.096 Uiso 0.50 calc PR 1
C24A C 0.3368(11) 0.4132(9) 0.1082(7) 0.055(3) Uiso 0.50 d P 1
H24A H 0.2663(11) 0.4143(9) 0.1462(7) 0.082 Uiso 0.50 calc PR 1
H24B H 0.3061(11) 0.4470(9) 0.0607(7) 0.082 Uiso 0.50 calc PR 1
H24C H 0.4119(11) 0.4582(9) 0.1353(7) 0.082 Uiso 0.50 calc PR 1
C22B C 0.2168(11) 0.2009(10) 0.0385(7) 0.052(3) Uiso 0.50 d P 2
H22D H 0.2142(11) 0.1163(10) 0.0285(7) 0.077 Uiso 0.50 calc PR 2
H22E H 0.1911(11) 0.2303(10) -0.0118(7) 0.077 Uiso 0.50 calc PR 2
H22F H 0.1563(11) 0.2290(10) 0.0807(7) 0.077 Uiso 0.50 calc PR 2
C23B C 0.5120(11) 0.2000(11) -0.0068(7) 0.059(3) Uiso 0.50 d P 2
H23D H 0.5117(11) 0.1154(11) -0.0161(7) 0.089 Uiso 0.50 calc PR 2
H23E H 0.5997(11) 0.2292(11) 0.0126(7) 0.089 Uiso 0.50 calc PR 2
H23F H 0.4877(11) 0.2280(11) -0.0577(7) 0.089 Uiso 0.50 calc PR 2
C24B C 0.3887(13) 0.4150(10) 0.0916(8) 0.066(3) Uiso 0.50 d P 2
H24D H 0.4767(13) 0.4444(10) 0.1097(8) 0.099 Uiso 0.50 calc PR 2
H24E H 0.3273(13) 0.4419(10) 0.1336(8) 0.099 Uiso 0.50 calc PR 2
H24F H 0.3621(13) 0.4432(10) 0.0411(8) 0.099 Uiso 0.50 calc PR 2
C25A C 0.7415(11) 0.6467(10) 0.2029(8) 0.063(3) Uiso 0.50 d P 1
H25A H 0.7943(11) 0.7081(10) 0.1860(8) 0.094 Uiso 0.50 calc PR 1
H25B H 0.7148(11) 0.6711(10) 0.2586(8) 0.094 Uiso 0.50 calc PR 1
H25C H 0.6637(11) 0.6310(10) 0.1662(8) 0.094 Uiso 0.50 calc PR 1
C26A C 0.8800(11) 0.4617(9) 0.0859(7) 0.051(3) Uiso 0.50 d P 1
H26A H 0.9316(11) 0.3915(9) 0.0840(7) 0.077 Uiso 0.50 calc PR 1
H26B H 0.9307(11) 0.5213(9) 0.0653(7) 0.077 Uiso 0.50 calc PR 1
H26C H 0.7992(11) 0.4445(9) 0.0522(7) 0.077 Uiso 0.50 calc PR 1
C27A C 0.9971(10) 0.5447(10) 0.2623(7) 0.062(3) Uiso 0.50 d P 1
H27A H 1.0459(10) 0.4728(10) 0.2587(7) 0.093 Uiso 0.50 calc PR 1
H27B H 0.9786(10) 0.5720(10) 0.3192(7) 0.093 Uiso 0.50 calc PR 1
H27C H 1.0492(10) 0.6033(10) 0.2415(7) 0.093 Uiso 0.50 calc PR 1
C25B C 0.7110(10) 0.6349(9) 0.1706(7) 0.049(3) Uiso 0.50 d P 2
H25D H 0.6587(10) 0.6615(9) 0.2175(7) 0.073 Uiso 0.50 calc PR 2
H25E H 0.6532(10) 0.6005(9) 0.1245(7) 0.073 Uiso 0.50 calc PR 2
H25F H 0.7592(10) 0.7005(9) 0.1558(7) 0.073 Uiso 0.50 calc PR 2
C26B C 0.9319(11) 0.4710(9) 0.1084(7) 0.051(3) Uiso 0.50 d P 2
H26D H 0.9805(11) 0.5374(9) 0.0949(7) 0.076 Uiso 0.50 calc PR 2
H26E H 0.8724(11) 0.4397(9) 0.0624(7) 0.076 Uiso 0.50 calc PR 2
H26F H 0.9933(11) 0.4114(9) 0.1199(7) 0.076 Uiso 0.50 calc PR 2
C27B C 0.9515(9) 0.5950(8) 0.2862(6) 0.047(2) Uiso 0.50 d P 2
H27D H 0.9011(9) 0.6197(8) 0.3342(6) 0.071 Uiso 0.50 calc PR 2
H27E H 0.9923(9) 0.6627(8) 0.2690(6) 0.071 Uiso 0.50 calc PR 2
H27F H 1.0196(9) 0.5419(8) 0.2996(6) 0.071 Uiso 0.50 calc PR 2
Si1 Si 0.20854(10) -0.12408(9) 0.20768(7) 0.0364(3) Uani 1 d . .
Si2 Si 0.38878(11) 0.25357(10) 0.07336(8) 0.0416(3) Uani 1 d . .
Si3 Si 0.83646(12) 0.51759(10) 0.19899(8) 0.0414(3) Uani 1 d . .
Ti Ti 0.69728(6) 0.25533(5) 0.32715(4) 0.0222(2) Uani 1 d . .

loop_
_atom_type_symbol
_atom_type_description
_atom_type_scat_dispersion_real
_atom_type_scat_dispersion_imag
_atom_type_scat_source
C C 0.0033 0.0016 'International Tables Vol C Tables 4.2.6.8 and 6.1.1.4'
H H 0.0000 0.0000 'International Tables Vol C Tables 4.2.6.8 and 6.1.1.4'
Si Si 0.0817 0.0704 'International Tables Vol C Tables 4.2.6.8 and 6.1.1.4'
Ti Ti 0.2776 0.4457 'International Tables Vol C Tables 4.2.6.8 and 6.1.1.4'

loop_
_geom_angle_atom_site_label_1
_geom_angle_atom_site_label_2
_geom_angle_atom_site_label_3
_geom_angle
C18 C1 C2 130.7(4)
C18 C1 Ti 154.4(3)
C2 C1 Ti 74.9(2)
C3 C2 C1 151.9(4)
C3 C2 Ti 82.4(3)
C1 C2 Ti 69.5(2)
C2 C3 Si3 141.1(3)
C2 C3 Ti 67.5(2)
Si3 C3 Ti 151.4(2)
C8A C4A C5A 107.1(6)
C8A C4A C28A 125.7(10)
C5A C4A C28A 126.4(10)
C8A C4A Ti 75.5(4)
C5A C4A Ti 72.2(4)
C28A C4A Ti 126.1(5)
C6A C5A C4A 108.2(7)
C6A C5A C32A 122.4(9)
C4A C5A C32A 127.6(10)
C6A C5A Ti 72.0(4)
C4A C5A Ti 72.8(4)
C32A C5A Ti 132.9(5)
C7A C6A C5A 106.8(6)
C7A C6A C30A 123.0(8)
C5A C6A C30A 129.6(9)
C7A C6A Ti 75.2(4)
C5A C6A Ti 72.9(4)
C30A C6A Ti 124.1(5)
C6A C7A C8A 109.2(6)
C6A C7A C31A 127.7(8)
C8A C7A C31A 122.3(8)
C6A C7A Ti 70.7(4)
C8A C7A Ti 74.0(3)
C31A C7A Ti 129.4(5)
C4A C8A C7A 108.6(6)
C4A C8A C9A 124.6(9)
C7A C8A C9A 126.1(8)
C4A C8A Ti 70.8(4)
C7A C8A Ti 72.3(3)
C9A C8A Ti 130.2(5)
C8B C4B C5B 107.3(8)
C8B C4B C28B 122.1(11)
C5B C4B C28B 129.4(11)
C8B C4B Ti 72.3(5)
C5B C4B Ti 73.3(5)
C28B C4B Ti 129.4(6)
C6B C5B C4B 107.0(9)
C6B C5B C32B 128.4(12)
C4B C5B C32B 122.2(10)
C6B C5B Ti 72.5(6)
C4B C5B Ti 73.2(5)
C32B C5B Ti 133.4(7)
C7B C6B C5B 111.3(9)
C7B C6B C30B 129.0(13)
C5B C6B C30B 119.4(12)
C7B C6B Ti 73.2(5)
C5B C6B Ti 74.8(6)
C30B C6B Ti 123.8(7)
C6B C7B C8B 105.8(9)
C6B C7B C31B 123.9(13)
C8B C7B C31B 129.5(13)
C6B C7B Ti 73.9(6)
C8B C7B Ti 73.1(5)
C31B C7B Ti 125.6(7)
C4B C8B C7B 108.6(8)
C4B C8B C9B 128.3(12)
C7B C8B C9B 122.7(13)
C4B C8B Ti 74.6(5)
C7B C8B Ti 72.6(5)
C9B C8B Ti 124.9(7)
C11A C10A C14A 107.0(6)
C11A C10A C29A 124.1(7)
C14A C10A C29A 128.6(9)
C11A C10A Ti 71.8(3)
C14A C10A Ti 71.4(4)
C29A C10A Ti 126.9(5)
C12A C11A C10A 108.3(6)
C12A C11A C34A 124.6(8)
C10A C11A C34A 126.1(8)
C12A C11A Ti 72.4(4)
C10A C11A Ti 74.2(3)
C34A C11A Ti 128.1(4)
C11A C12A C13A 107.8(7)
C11A C12A C33A 121.9(9)
C13A C12A C33A 128.8(10)
C11A C12A Ti 73.7(4)
C13A C12A Ti 73.0(4)
C33A C12A Ti 130.1(5)
C14A C13A C12A 108.0(7)
C14A C13A C35A 122.8(11)
C12A C13A C35A 127.5(11)
C14A C13A Ti 73.2(4)
C12A C13A Ti 72.4(4)
C35A C13A Ti 131.6(5)
C13A C14A C10A 108.8(7)
C13A C14A C15A 128.9(10)
C10A C14A C15A 121.3(10)
C13A C14A Ti 73.2(4)
C10A C14A Ti 74.5(4)
C15A C14A Ti 127.3(5)
C11B C10B C14B 108.8(10)
C11B C10B C29B 126.3(14)
C14B C10B C29B 124.2(14)
C11B C10B Ti 72.4(6)
C14B C10B Ti 74.5(5)
C29B C10B Ti 127.0(7)
C10B C11B C12B 107.1(10)
C10B C11B C34B 123.8(14)
C12B C11B C34B 127.9(14)
C10B C11B Ti 73.6(6)
C12B C11B Ti 75.2(5)
C34B C11B Ti 126.5(7)
C13B C12B C11B 108.5(9)
C13B C12B C33B 125.3(11)
C11B C12B C33B 123.4(13)
C13B C12B Ti 73.5(5)
C11B C12B Ti 70.8(5)
C33B C12B Ti 136.5(7)
C12B C13B C14B 108.9(7)
C12B C13B C35B 125.8(11)
C14B C13B C35B 124.9(11)
C12B C13B Ti 73.3(5)
C14B C13B Ti 73.4(5)
C35B C13B Ti 125.2(6)
C13B C14B C10B 106.6(9)
C13B C14B C15B 123.7(11)
C10B C14B C15B 128.9(13)
C13B C14B Ti 73.4(5)
C10B C14B Ti 71.2(5)
C15B C14B Ti 128.8(7)
C17 C16 Si1 177.3(4)
C16 C17 C18 173.2(4)
C1 C18 C17 122.1(4)
C1 C18 Si2 121.0(3)
C17 C18 Si2 116.9(3)
C16 Si1 C21 108.6(2)
C16 Si1 C20 108.0(2)
C21 Si1 C20 110.7(3)
C16 Si1 C19 109.1(2)
C21 Si1 C19 109.8(3)
C20 Si1 C19 110.5(2)
C24B Si2 C22B 107.9(5)
C24B Si2 C23B 109.8(6)
C22B Si2 C23B 111.3(5)
C24B Si2 C18 111.4(4)
C22B Si2 C18 110.5(4)
C23B Si2 C18 106.0(4)
C23A Si2 C22A 111.1(6)
C23A Si2 C24A 109.2(5)
C22A Si2 C24A 109.1(5)
C25A Si3 C3 110.9(4)
C26B Si3 C3 113.5(3)
C25A Si3 C27A 111.8(6)
C3 Si3 C27A 111.2(4)
C26B Si3 C27B 109.4(5)
C3 Si3 C27B 112.3(3)
C25A Si3 C26A 109.7(5)
C3 Si3 C26A 105.4(3)
C27A Si3 C26A 107.6(5)
C26B Si3 C25B 107.4(5)
C3 Si3 C25B 107.4(3)
C27B Si3 C25B 106.5(5)
C1 Ti C2 35.53(12)
C1 Ti C6A 92.6(2)
C2 Ti C6A 114.3(2)
C1 Ti C5A 127.1(2)
C2 Ti C5A 138.3(2)
C6A Ti C5A 35.1(3)
C1 Ti C4A 127.5(3)
C2 Ti C4A 114.0(3)
C6A Ti C4A 58.4(2)
C5A Ti C4A 35.0(3)
C1 Ti C11B 128.7(3)
C2 Ti C11B 116.4(4)
C1 Ti C12A 137.2(2)
C2 Ti C12A 131.3(3)
C6A Ti C12A 114.1(4)
C5A Ti C12A 87.5(3)
C4A Ti C12A 95.3(3)
C1 Ti C13A 113.6(3)
C2 Ti C13A 132.4(3)
C6A Ti C13A 97.1(3)
C5A Ti C13A 87.5(3)
C4A Ti C13A 112.7(4)
C12A Ti C13A 34.6(3)
C1 Ti C14A 82.8(2)
C2 Ti C14A 99.3(3)
C6A Ti C14A 112.7(3)
C5A Ti C14A 117.6(4)
C4A Ti C14A 146.3(4)
C12A Ti C14A 56.7(3)
C13A Ti C14A 33.6(3)
C1 Ti C10B 95.0(4)
C2 Ti C10B 86.8(3)
C11B Ti C10B 34.0(5)
C1 Ti C11A 113.6(3)
C2 Ti C11A 97.5(2)
C6A Ti C11A 148.1(3)
C5A Ti C11A 118.2(3)
C4A Ti C11A 111.6(3)
C12A Ti C11A 33.9(3)
C13A Ti C11A 56.7(3)
C14A Ti C11A 56.7(3)
C1 Ti C7A 74.7(2)
C2 Ti C7A 83.8(2)
C6A Ti C7A 34.0(2)
C5A Ti C7A 56.5(2)
C4A Ti C7A 56.7(2)
C12A Ti C7A 144.0(3)
C13A Ti C7A 130.6(3)
C14A Ti C7A 136.0(3)
C11A Ti C7A 167.0(3)

loop_
_geom_bond_atom_site_label_1
_geom_bond_atom_site_label_2
_geom_bond_distance
C1 C18 1.362(5)
C1 C2 1.386(5)
C1 Ti 2.234(4)
C2 C3 1.250(5)
C2 Ti 2.302(4)
C3 Si3 1.849(4)
C3 Ti 2.471(4)
C4A C8A 1.403(11)
C4A C5A 1.434(12)
C4A C28A 1.508(11)
C4A Ti 2.388(7)
C5A C6A 1.431(11)
C5A C32A 1.481(11)
C5A Ti 2.380(8)
C6A C7A 1.404(10)
C6A C30A 1.488(10)
C6A Ti 2.368(7)
C7A C8A 1.410(9)
C7A C31A 1.523(10)
C7A Ti 2.426(6)
C8A C9A 1.501(10)
C8A Ti 2.448(6)
C4B C8B 1.400(14)
C4B C5B 1.428(13)
C4B C28B 1.512(14)
C4B Ti 2.475(9)
C5B C6B 1.39(2)
C5B C32B 1.531(14)
C5B Ti 2.477(10)
C6B C7B 1.38(2)
C6B C30B 1.550(15)
C6B Ti 2.447(10)
C7B C8B 1.439(15)
C7B C31B 1.47(2)
C7B Ti 2.438(9)
C8B C9B 1.519(15)
C8B Ti 2.445(9)
C10A C11A 1.423(10)
C10A C14A 1.426(11)
C10A C29A 1.503(10)
C10A Ti 2.447(6)
C11A C12A 1.405(11)
C11A C34A 1.519(10)
C11A Ti 2.416(6)
C12A C13A 1.429(12)
C12A C33A 1.513(11)
C12A Ti 2.399(7)
C13A C14A 1.391(13)
C13A C35A 1.489(11)
C13A Ti 2.406(7)
C14A C15A 1.507(11)
C14A Ti 2.406(7)
C10B C11B 1.40(2)
C10B C14B 1.43(2)
C10B C29B 1.50(2)
C10B Ti 2.411(10)
C11B C12B 1.42(2)
C11B C34B 1.51(2)
C11B Ti 2.395(9)
C12B C13B 1.402(13)
C12B C33B 1.52(2)
C12B Ti 2.451(9)
C13B C14B 1.405(15)
C13B C35B 1.517(14)
C13B Ti 2.454(8)
C14B C15B 1.50(2)
C14B Ti 2.454(9)
C16 C17 1.211(5)
C16 Si1 1.831(4)
C17 C18 1.429(5)
C18 Si2 1.883(4)
C19 Si1 1.855(5)
C20 Si1 1.848(5)
C21 Si1 1.844(5)
C22A Si2 1.885(12)
C23A Si2 1.814(11)
C24A Si2 1.918(10)
C22B Si2 1.858(11)
C23B Si2 1.880(11)
C24B Si2 1.832(12)
C25A Si3 1.765(11)
C26A Si3 1.929(10)
C27A Si3 1.871(10)
C25B Si3 1.946(10)
C26B Si3 1.812(10)
C27B Si3 1.895(9)
